data_7053720
loop_
_publ_author_name
'Fondo, Matilde'
'Garc\'ia-Deibe, Ana M.'
'Ocampo, Noelia'
'Sanmart\'in, Jes\'us'
'Bermejo, Manuel R.'
'Oliveira, Elisabete'
'Lodeiro, Carlos'

_publ_section_title
;
 From dinuclear to tetranuclear zinc complexes through carboxylate donors:
 structural and luminescence studies
;
_journal_issue 2
_journal_name_full 'New Journal of Chemistry'
_journal_page_first 247
_journal_paper_doi 10.1039/b710660b
_journal_volume 32
_journal_year 2008
_chemical_formula_moiety 'C58 H28 N8 O10 Zn4, 2.25(H2O), 0.5 (C2 H3 N),0.75 (C H4 O), 2(O)'
_chemical_formula_sum 'C59.75 H68 N8.5 O15 Zn4'
_chemical_formula_weight 1406.71
_chemical_name_systematic
;
?
;
_space_group_IT_number 14
_symmetry_cell_setting monoclinic
_symmetry_space_group_name_Hall '-P 2ybc'
_symmetry_space_group_name_H-M 'P 1 21/c 1'
_atom_sites_solution_hydrogens geom
_atom_sites_solution_primary direct
_atom_sites_solution_secondary difmap
_audit_creation_method SHELXL-97
_cell_angle_alpha 90.00
_cell_angle_beta 97.59(1)
_cell_angle_gamma 90.00
_cell_formula_units_Z 4
_cell_length_a 16.690(1)
_cell_length_b 18.584(1)
_cell_length_c 23.409(1)
_cell_measurement_reflns_used 9145
_cell_measurement_temperature 100(2)
_cell_measurement_theta_max 22.74
_cell_measurement_theta_min 2.46
_cell_volume 7197.1(7)
_computing_cell_refinement 'BRUKER APEX'
_computing_data_collection 'BRUKER APEX'
_computing_data_reduction 'Bruker SAINT'
_computing_publication_material 'Wingx 1.70.01 (Farrugia, 1999)'
_computing_structure_refinement 'SHELXL-97 (Sheldrick, 1997)'
_computing_structure_solution 'SIR-92 (Altomare, 1993)'
_diffrn_ambient_temperature 100(2)
_diffrn_measured_fraction_theta_full 0.999
_diffrn_measured_fraction_theta_max 0.999
_diffrn_measurement_device_type 'Bruker X8 KappaAPEXII'
_diffrn_measurement_method 'omega and phi scans'
_diffrn_radiation_monochromator graphite
_diffrn_radiation_source 'fine-focus sealed tube'
_diffrn_radiation_type MoK\a
_diffrn_radiation_wavelength 0.71073
_diffrn_reflns_av_R_equivalents 0.0666
_diffrn_reflns_av_sigmaI/netI 0.0804
_diffrn_reflns_limit_h_max 19
_diffrn_reflns_limit_h_min -19
_diffrn_reflns_limit_k_max 22
_diffrn_reflns_limit_k_min 0
_diffrn_reflns_limit_l_max 27
_diffrn_reflns_limit_l_min 0
_diffrn_reflns_number 72041
_diffrn_reflns_theta_full 25.10
_diffrn_reflns_theta_max 25.10
_diffrn_reflns_theta_min 1.23
_exptl_absorpt_coefficient_mu 1.380
_exptl_absorpt_correction_T_max 0.9096
_exptl_absorpt_correction_T_min 0.7699
_exptl_absorpt_correction_type multi-scan
_exptl_crystal_colour yellow
_exptl_crystal_density_diffrn 1.298
_exptl_crystal_density_method 'not measured'
_exptl_crystal_description prism
_exptl_crystal_F_000 2904
_exptl_crystal_size_max 0.20
_exptl_crystal_size_mid 0.15
_exptl_crystal_size_min 0.07
_refine_diff_density_max 1.356
_refine_diff_density_min -0.847
_refine_diff_density_rms 0.179
_refine_ls_extinction_method none
_refine_ls_goodness_of_fit_ref 1.035
_refine_ls_hydrogen_treatment constr
_refine_ls_matrix_type full
_refine_ls_number_parameters 823
_refine_ls_number_reflns 12804
_refine_ls_number_restraints 0
_refine_ls_restrained_S_all 1.035
_refine_ls_R_factor_all 0.1154
_refine_ls_R_factor_gt 0.0770
_refine_ls_shift/su_max 0.001
_refine_ls_shift/su_mean 0.000
_refine_ls_structure_factor_coef Fsqd
_refine_ls_weighting_details 'calc w=1/[\s^2^(Fo^2^)+(0.1724P)^2^+0.0000P] where P=(Fo^2^+2Fc^2^)/3'
_refine_ls_weighting_scheme calc
_refine_ls_wR_factor_gt 0.2300
_refine_ls_wR_factor_ref 0.2555
_reflns_number_gt 8198
_reflns_number_total 12804
_reflns_threshold_expression >2sigma(I)
_cod_data_source_file b710660bsup1.cif
_cod_data_source_block 2.4.25H2O.0.5MeCN.0.75MeOH
_cod_depositor_comments
;
The following automatic conversions were performed:

'_symmetry_cell_setting' value 'Monoclinic' changed to 'monoclinic'
according to /home/saulius/struct/CIF-dictionaries/cif_core.dic
dictionary named 'cif_core.dic' version 2.4.2 from 2011-04-26.

Automatic conversion script
Id: cif_fix_values 1891 2012-01-12 08:04:46Z andrius 
;
_cod_original_cell_volume 7197.5(3)
_cod_original_sg_symbol_H-M 'P 21/c'
_cod_original_formula_sum 'C59.75 H68 N8.50 O15 Zn4'
_cod_database_code 7053720

loop_
_symmetry_equiv_pos_as_xyz
'x, y, z'
'-x, y+1/2, -z+1/2'
'-x, -y, -z'
'x, -y-1/2, z-1/2'

loop_
_atom_site_label
_atom_site_type_symbol
_atom_site_fract_x
_atom_site_fract_y
_atom_site_fract_z
_atom_site_U_iso_or_equiv
_atom_site_adp_type
_atom_site_occupancy
_atom_site_symmetry_multiplicity
_atom_site_calc_flag
_atom_site_refinement_flags
_atom_site_disorder_assembly
_atom_site_disorder_group
Zn11 Zn 0.42202(5) 0.25382(4) 0.71690(3) 0.0269(2) Uani 1 1 d . . .
Zn12 Zn 0.50264(5) 0.30114(4) 0.60293(3) 0.0303(2) Uani 1 1 d . . .
Zn21 Zn 0.76624(5) 0.05459(5) 0.63523(3) 0.0324(2) Uani 1 1 d . . .
Zn22 Zn 0.73455(5) -0.02300(4) 0.51013(3) 0.0271(2) Uani 1 1 d . . .
O11 O 0.4342(3) 0.1660(2) 0.67171(19) 0.0317(11) Uani 1 1 d . . .
O12 O 0.5012(3) 0.1943(2) 0.59834(19) 0.0336(12) Uani 1 1 d . . .
O21 O 0.6480(3) 0.0665(2) 0.61474(19) 0.0307(11) Uani 1 1 d . . .
O22 O 0.6318(3) 0.0209(3) 0.5257(2) 0.0354(12) Uani 1 1 d . . .
O101 O 0.3031(3) 0.2697(3) 0.7040(2) 0.0423(13) Uani 1 1 d . . .
O102 O 0.4141(3) 0.3326(3) 0.5425(2) 0.0394(12) Uani 1 1 d . . .
O103 O 0.4391(3) 0.3334(2) 0.66426(18) 0.0283(10) Uani 1 1 d . . .
O201 O 0.8119(3) 0.1524(3) 0.6219(2) 0.0412(13) Uani 1 1 d . . .
O202 O 0.7631(4) 0.0420(3) 0.4486(2) 0.0435(14) Uani 1 1 d . . .
O203 O 0.8174(3) 0.0133(2) 0.57038(19) 0.0285(11) Uani 1 1 d . . .
N101 N 0.4152(4) 0.2239(3) 0.7989(2) 0.0283(13) Uani 1 1 d . . .
N102 N 0.5888(4) 0.3432(3) 0.5615(2) 0.0339(14) Uani 1 1 d . . .
N103 N 0.5533(4) 0.2707(3) 0.7566(2) 0.0274(13) Uani 1 1 d . . .
N104 N 0.6149(3) 0.3069(3) 0.6785(2) 0.0294(13) Uani 1 1 d . . .
N201 N 0.7953(4) 0.0658(4) 0.7208(2) 0.0396(16) Uani 1 1 d . . .
N202 N 0.7197(3) -0.1075(3) 0.4569(2) 0.0301(13) Uani 1 1 d . . .
N203 N 0.7541(4) -0.0665(3) 0.6657(3) 0.0356(14) Uani 1 1 d . . .
N204 N 0.7289(3) -0.1231(3) 0.5782(2) 0.0320(14) Uani 1 1 d . . .
C10 C 0.4710(4) 0.1496(4) 0.6302(3) 0.0254(15) Uani 1 1 d . . .
C11 C 0.4787(4) 0.0710(4) 0.6176(3) 0.0294(16) Uani 1 1 d . . .
H11A H 0.4242 0.0491 0.6149 0.035 Uiso 1 1 calc R . .
H11B H 0.5123 0.0485 0.6509 0.035 Uiso 1 1 calc R . .
C12 C 0.5147(4) 0.0517(4) 0.5635(3) 0.0302(16) Uani 1 1 d . . .
H12A H 0.4919 0.0048 0.5493 0.036 Uiso 1 1 calc R . .
H12B H 0.4968 0.0881 0.5337 0.036 Uiso 1 1 calc R . .
C13 C 0.6054(4) 0.0465(4) 0.5691(3) 0.0293(16) Uani 1 1 d . . .
C100 C 0.2490(5) 0.2424(4) 0.7338(4) 0.0401(19) Uani 1 1 d . . .
C101 C 0.1660(5) 0.2456(4) 0.7117(4) 0.050(2) Uani 1 1 d . . .
H101 H 0.1509 0.2679 0.6754 0.061 Uiso 1 1 calc R . .
C102 C 0.1074(6) 0.2183(5) 0.7398(4) 0.058(2) Uani 1 1 d . . .
H102 H 0.0525 0.2222 0.7231 0.069 Uiso 1 1 calc R . .
C103 C 0.1258(5) 0.1848(5) 0.7921(4) 0.058(3) Uani 1 1 d . . .
H103 H 0.0842 0.1642 0.8109 0.070 Uiso 1 1 calc R . .
C104 C 0.2053(5) 0.1813(4) 0.8173(4) 0.047(2) Uani 1 1 d . . .
H104 H 0.2181 0.1597 0.8542 0.057 Uiso 1 1 calc R . .
C105 C 0.2689(5) 0.2098(4) 0.7883(3) 0.0400(19) Uani 1 1 d . . .
C106 C 0.3479(5) 0.2049(4) 0.8183(3) 0.0388(18) Uani 1 1 d . . .
H106 H 0.3529 0.1861 0.8563 0.047 Uiso 1 1 calc R . .
C107 C 0.4942(5) 0.2187(4) 0.8367(3) 0.0338(17) Uani 1 1 d . . .
H10A H 0.5195 0.1713 0.8318 0.041 Uiso 1 1 calc R . .
H10B H 0.4863 0.2243 0.8776 0.041 Uiso 1 1 calc R . .
C108 C 0.5470(5) 0.2779(4) 0.8191(3) 0.0325(16) Uani 1 1 d . . .
H10C H 0.5234 0.3253 0.8267 0.039 Uiso 1 1 calc R . .
H10D H 0.6014 0.2748 0.8416 0.039 Uiso 1 1 calc R . .
C109 C 0.6081(4) 0.2100(4) 0.7442(3) 0.0305(16) Uani 1 1 d . . .
H10E H 0.5763 0.1661 0.7331 0.037 Uiso 1 1 calc R . .
H10F H 0.6474 0.1991 0.7787 0.037 Uiso 1 1 calc R . .
C110 C 0.6517(4) 0.2355(4) 0.6948(3) 0.0332(17) Uani 1 1 d . . .
H11C H 0.7105 0.2403 0.7074 0.040 Uiso 1 1 calc R . .
H11D H 0.6431 0.2015 0.6620 0.040 Uiso 1 1 calc R . .
C111 C 0.6728(5) 0.3534(4) 0.6535(3) 0.0366(17) Uani 1 1 d . . .
H11E H 0.7279 0.3456 0.6741 0.044 Uiso 1 1 calc R . .
H11F H 0.6583 0.4045 0.6581 0.044 Uiso 1 1 calc R . .
C112 C 0.6719(5) 0.3366(4) 0.5910(3) 0.0417(19) Uani 1 1 d . . .
H11G H 0.7078 0.3704 0.5737 0.050 Uiso 1 1 calc R . .
H11H H 0.6920 0.2872 0.5864 0.050 Uiso 1 1 calc R . .
C113 C 0.5764(5) 0.3803(4) 0.5152(3) 0.0389(18) Uani 1 1 d . . .
H113 H 0.6226 0.3993 0.5008 0.047 Uiso 1 1 calc R . .
C114 C 0.4980(5) 0.3962(4) 0.4823(3) 0.0374(18) Uani 1 1 d . . .
C115 C 0.4986(6) 0.4411(4) 0.4330(3) 0.045(2) Uani 1 1 d . . .
H115 H 0.5491 0.4555 0.4222 0.055 Uiso 1 1 calc R . .
C116 C 0.4301(6) 0.4638(4) 0.4013(3) 0.048(2) Uani 1 1 d . . .
H116 H 0.4325 0.4929 0.3682 0.058 Uiso 1 1 calc R . .
C117 C 0.3547(7) 0.4442(4) 0.4176(3) 0.056(3) Uani 1 1 d . . .
H117 H 0.3060 0.4610 0.3962 0.067 Uiso 1 1 calc R . .
C118 C 0.3522(5) 0.4002(4) 0.4650(3) 0.0428(19) Uani 1 1 d . . .
H118 H 0.3009 0.3867 0.4750 0.051 Uiso 1 1 calc R . .
C119 C 0.4214(5) 0.3747(4) 0.4987(3) 0.0346(17) Uani 1 1 d . . .
C120 C 0.5927(4) 0.3345(3) 0.7334(3) 0.0252(14) Uani 1 1 d . . .
H120 H 0.6428 0.3474 0.7598 0.030 Uiso 1 1 calc R . .
C121 C 0.5374(4) 0.3990(3) 0.7251(3) 0.0255(15) Uani 1 1 d . . .
C122 C 0.5632(5) 0.4659(3) 0.7504(3) 0.0302(16) Uani 1 1 d . . .
H122 H 0.6134 0.4690 0.7748 0.036 Uiso 1 1 calc R . .
C123 C 0.5149(5) 0.5273(4) 0.7395(3) 0.041(2) Uani 1 1 d . . .
H123 H 0.5330 0.5723 0.7555 0.049 Uiso 1 1 calc R . .
C124 C 0.4412(5) 0.5226(4) 0.7055(3) 0.0373(18) Uani 1 1 d . . .
H124 H 0.4078 0.5639 0.6988 0.045 Uiso 1 1 calc R . .
C125 C 0.4161(5) 0.4576(4) 0.6812(3) 0.0324(16) Uani 1 1 d . . .
H125 H 0.3650 0.4543 0.6581 0.039 Uiso 1 1 calc R . .
C126 C 0.4649(4) 0.3962(3) 0.6901(3) 0.0262(15) Uani 1 1 d . . .
C200 C 0.8457(5) 0.1971(4) 0.6600(4) 0.0409(19) Uani 1 1 d . . .
C201 C 0.8735(5) 0.2633(4) 0.6397(4) 0.048(2) Uani 1 1 d . . .
H201 H 0.8682 0.2731 0.5995 0.057 Uiso 1 1 calc R . .
C202 C 0.9091(5) 0.3146(5) 0.6797(4) 0.053(2) Uani 1 1 d . . .
H202 H 0.9271 0.3591 0.6660 0.064 Uiso 1 1 calc R . .
C203 C 0.9186(5) 0.3017(5) 0.7389(4) 0.057(3) Uani 1 1 d . . .
H203 H 0.9424 0.3370 0.7652 0.069 Uiso 1 1 calc R . .
C204 C 0.8938(5) 0.2392(5) 0.7580(4) 0.046(2) Uani 1 1 d . . .
H204 H 0.9008 0.2308 0.7984 0.056 Uiso 1 1 calc R . .
C205 C 0.8569(5) 0.1836(4) 0.7206(3) 0.0401(19) Uani 1 1 d . . .
C206 C 0.8314(5) 0.1201(5) 0.7466(3) 0.044(2) Uani 1 1 d . . .
H206 H 0.8420 0.1175 0.7875 0.052 Uiso 1 1 calc R . .
C207 C 0.7768(6) 0.0024(5) 0.7552(3) 0.053(2) Uani 1 1 d . . .
H20A H 0.7186 0.0022 0.7595 0.063 Uiso 1 1 calc R . .
H20B H 0.8081 0.0052 0.7941 0.063 Uiso 1 1 calc R . .
C208 C 0.7980(5) -0.0657(5) 0.7258(3) 0.045(2) Uani 1 1 d . . .
H20C H 0.8570 -0.0679 0.7247 0.054 Uiso 1 1 calc R . .
H20D H 0.7821 -0.1081 0.7474 0.054 Uiso 1 1 calc R . .
C209 C 0.6692(4) -0.0919(4) 0.6631(3) 0.0403(19) Uani 1 1 d . . .
H20E H 0.6321 -0.0513 0.6675 0.048 Uiso 1 1 calc R . .
H20F H 0.6640 -0.1279 0.6936 0.048 Uiso 1 1 calc R . .
C210 C 0.6513(4) -0.1257(4) 0.6031(3) 0.043(2) Uani 1 1 d . . .
H21A H 0.6327 -0.1760 0.6058 0.052 Uiso 1 1 calc R . .
H21B H 0.6089 -0.0981 0.5788 0.052 Uiso 1 1 calc R . .
C211 C 0.7426(5) -0.1854(4) 0.5408(3) 0.044(2) Uani 1 1 d . . .
H21C H 0.7251 -0.2302 0.5583 0.052 Uiso 1 1 calc R . .
H21D H 0.8011 -0.1897 0.5378 0.052 Uiso 1 1 calc R . .
C212 C 0.6960(5) -0.1760(4) 0.4812(3) 0.0423(19) Uani 1 1 d . . .
H21E H 0.7080 -0.2163 0.4560 0.051 Uiso 1 1 calc R . .
H21F H 0.6372 -0.1759 0.4836 0.051 Uiso 1 1 calc R . .
C213 C 0.7326(4) -0.1066(4) 0.4035(3) 0.0344(17) Uani 1 1 d . . .
H213 H 0.7288 -0.1513 0.3836 0.041 Uiso 1 1 calc R . .
C214 C 0.7523(4) -0.0443(4) 0.3712(3) 0.0285(16) Uani 1 1 d . . .
C215 C 0.7601(5) -0.0558(5) 0.3127(3) 0.044(2) Uani 1 1 d . . .
H215 H 0.7539 -0.1032 0.2976 0.053 Uiso 1 1 calc R . .
C216 C 0.7764(5) -0.0011(5) 0.2769(3) 0.050(2) Uani 1 1 d . . .
H216 H 0.7799 -0.0102 0.2373 0.060 Uiso 1 1 calc R . .
C217 C 0.7875(5) 0.0661(6) 0.2985(3) 0.052(2) Uani 1 1 d . . .
H217 H 0.8007 0.1039 0.2741 0.062 Uiso 1 1 calc R . .
C218 C 0.7803(5) 0.0812(5) 0.3551(3) 0.045(2) Uani 1 1 d . . .
H218 H 0.7871 0.1293 0.3685 0.054 Uiso 1 1 calc R . .
C219 C 0.7627(4) 0.0256(4) 0.3944(3) 0.0343(17) Uani 1 1 d . . .
C220 C 0.7905(4) -0.1194(4) 0.6287(3) 0.0341(17) Uani 1 1 d . . .
H220 H 0.7950 -0.1673 0.6484 0.041 Uiso 1 1 calc R . .
C221 C 0.8726(4) -0.0976(4) 0.6138(3) 0.0321(16) Uani 1 1 d . . .
C222 C 0.9378(5) -0.1440(4) 0.6254(3) 0.044(2) Uani 1 1 d . . .
H222 H 0.9321 -0.1878 0.6454 0.052 Uiso 1 1 calc R . .
C223 C 1.0130(5) -0.1256(6) 0.6073(4) 0.062(3) Uani 1 1 d . . .
H223 H 1.0582 -0.1567 0.6157 0.074 Uiso 1 1 calc R . .
C224 C 1.0204(5) -0.0619(6) 0.5772(4) 0.066(3) Uani 1 1 d . . .
H224 H 1.0705 -0.0500 0.5645 0.079 Uiso 1 1 calc R . .
C225 C 0.9559(5) -0.0164(5) 0.5658(4) 0.048(2) Uani 1 1 d . . .
H225 H 0.9618 0.0271 0.5456 0.058 Uiso 1 1 calc R . .
C226 C 0.8814(4) -0.0330(4) 0.5836(3) 0.0323(16) Uani 1 1 d . . .
O1W O 0.2796(7) 0.3495(7) 0.5951(4) 0.044(3) Uani 0.60 1 d P A 1
H1W1 H 0.3240 0.3341 0.5794 0.053 Uiso 0.60 1 d P B 1
H2W1 H 0.2991 0.3284 0.6250 0.053 Uiso 0.60 1 d P C 1
O1WA O 0.2650(12) 0.3192(9) 0.5958(8) 0.043(5) Uiso 0.40 1 d P D 2
H3W1 H 0.2921 0.3224 0.6230 0.051 Uiso 0.40 1 d P E 2
H4W1 H 0.2684 0.3730 0.5925 0.051 Uiso 0.40 1 d P F 2
O2W O 0.8026(7) 0.1708(5) 0.5026(4) 0.043(2) Uani 0.65 1 d P G 1
H1W2 H 0.7997 0.1340 0.4896 0.052 Uiso 0.65 1 d P H 1
H2W2 H 0.8053 0.1569 0.5433 0.052 Uiso 0.65 1 d P I 1
O2WA O 0.8379(13) 0.1618(13) 0.5094(10) 0.049(7) Uiso 0.35 1 d P J 2
H3W2 H 0.8136 0.1258 0.4906 0.059 Uiso 0.35 1 d P K 2
H4W2 H 0.8043 0.1579 0.5443 0.059 Uiso 0.35 1 d P L 2
O3W O 0.158(2) 0.2898(17) 0.5187(13) 0.037(8) Uiso 0.15 1 d P . .
O1S O 0.1592(18) 0.4377(15) 0.5949(11) 0.075(8) Uiso 0.25 1 d P . .
H1S H 0.1940 0.4051 0.5954 0.112 Uiso 0.25 1 calc PR . .
C1S C 0.0879(17) 0.4088(15) 0.6019(11) 0.028(6) Uiso 0.25 1 d P . .
H1S1 H 0.0877 0.3963 0.6426 0.042 Uiso 0.25 1 calc PR . .
H1S2 H 0.0790 0.3654 0.5782 0.042 Uiso 0.25 1 calc PR . .
H1S3 H 0.0448 0.4436 0.5901 0.042 Uiso 0.25 1 calc PR . .
O2S O 0.6705(6) 0.2426(5) 0.4610(4) 0.037(2) Uiso 0.50 1 d P . .
H2S H 0.7148 0.2219 0.4710 0.056 Uiso 0.50 1 calc PR . .
C2S C 0.6032(7) 0.1959(6) 0.4749(5) 0.016(2) Uiso 0.50 1 d P . .
H2S1 H 0.6170 0.1757 0.5136 0.023 Uiso 0.50 1 calc PR . .
H2S2 H 0.5947 0.1567 0.4467 0.023 Uiso 0.50 1 calc PR . .
H2S3 H 0.5536 0.2245 0.4734 0.023 Uiso 0.50 1 calc PR . .
N1S N 0.0110(9) 0.4998(8) 0.2931(6) 0.052(4) Uiso 0.50 1 d P . .
C10S C 0.0131(8) 0.4820(7) 0.2516(5) 0.026(3) Uiso 0.50 1 d P . .
C11S C 0.0174(11) 0.4545(9) 0.2014(7) 0.046(4) Uiso 0.50 1 d P . .
H11I H 0.0631 0.4211 0.2039 0.070 Uiso 0.50 1 calc PR . .
H11J H 0.0249 0.4930 0.1740 0.070 Uiso 0.50 1 calc PR . .
H11K H -0.0328 0.4285 0.1883 0.070 Uiso 0.50 1 calc PR . .
O4W O 0.6811(8) 0.3568(7) 0.3829(5) 0.048(3) Uiso 0.50 1 d P M 5
H1W4 H 0.7197 0.3950 0.3995 0.058 Uiso 0.50 1 d P N 5
H2W4 H 0.6770 0.3218 0.4075 0.058 Uiso 0.50 1 d P O 5
O4WA O 0.711(2) 0.3556(17) 0.3710(13) 0.049(9) Uiso 0.20 1 d P P 6
O5W O 0.189(2) 0.5219(19) 0.4644(15) 0.046(9) Uiso 0.15 1 d P Q 7
O6W O 0.2564(19) 0.5109(16) 0.5719(12) 0.054(8) Uiso 0.20 1 d P R 8
O7W O 0.9761(19) 0.1819(16) 0.9069(12) 0.057(8) Uiso 0.20 1 d P S 9
O8W O 1.120(3) 0.122(3) 0.9320(19) 0.036(11) Uiso 0.10 1 d P T 10
O9W O 1.024(3) 0.204(2) 0.5370(18) 0.049(11) Uiso 0.15 1 d P U 11
O10W O 1.044(3) 0.181(2) 0.5533(17) 0.046(11) Uiso 0.15 1 d P V 12
O11W O 0.9056(16) 0.2786(14) 0.4915(11) 0.043(6) Uiso 0.20 1 d P W 13
O12W O 0.9731(12) 0.2349(10) 0.5109(8) 0.035(5) Uiso 0.25 1 d P V 12
H12C H 1.0244 0.2291 0.5135 0.042 Uiso 0.25 1 d P X 12
H12D H 0.9760 0.2589 0.4810 0.042 Uiso 0.25 1 d P Y 12

loop_
_atom_site_aniso_label
_atom_site_aniso_U_11
_atom_site_aniso_U_22
_atom_site_aniso_U_33
_atom_site_aniso_U_23
_atom_site_aniso_U_13
_atom_site_aniso_U_12
Zn11 0.0267(5) 0.0244(4) 0.0310(4) -0.0032(3) 0.0099(3) 0.0039(3)
Zn12 0.0362(5) 0.0281(5) 0.0288(4) 0.0009(3) 0.0120(4) 0.0067(4)
Zn21 0.0238(5) 0.0406(5) 0.0330(4) -0.0040(4) 0.0047(3) -0.0051(4)
Zn22 0.0223(4) 0.0295(5) 0.0307(4) -0.0006(3) 0.0079(3) 0.0012(3)
O11 0.035(3) 0.029(3) 0.034(3) -0.006(2) 0.015(2) 0.000(2)
O12 0.039(3) 0.030(3) 0.032(3) -0.002(2) 0.006(2) 0.009(2)
O21 0.022(3) 0.033(3) 0.036(3) -0.009(2) 0.000(2) 0.002(2)
O22 0.026(3) 0.045(3) 0.036(3) -0.004(2) 0.008(2) 0.010(2)
O101 0.035(3) 0.042(3) 0.054(3) 0.005(3) 0.020(3) 0.011(3)
O102 0.042(3) 0.040(3) 0.038(3) 0.006(2) 0.011(2) 0.004(2)
O103 0.030(3) 0.026(2) 0.031(2) 0.002(2) 0.008(2) 0.007(2)
O201 0.039(3) 0.042(3) 0.043(3) -0.012(2) 0.007(2) -0.015(3)
O202 0.070(4) 0.032(3) 0.030(3) -0.004(2) 0.013(3) -0.012(3)
O203 0.020(3) 0.030(3) 0.037(3) 0.003(2) 0.008(2) -0.002(2)
N101 0.033(4) 0.024(3) 0.031(3) -0.006(2) 0.014(3) 0.002(3)
N102 0.050(4) 0.029(3) 0.025(3) -0.005(2) 0.012(3) 0.000(3)
N103 0.033(3) 0.021(3) 0.029(3) -0.003(2) 0.009(3) 0.007(3)
N104 0.030(3) 0.024(3) 0.035(3) -0.004(2) 0.012(3) 0.003(3)
N201 0.034(4) 0.055(4) 0.030(3) -0.006(3) 0.007(3) -0.001(3)
N202 0.025(3) 0.024(3) 0.040(3) 0.001(2) -0.001(3) 0.002(2)
N203 0.029(4) 0.038(4) 0.041(3) 0.010(3) 0.011(3) -0.005(3)
N204 0.026(3) 0.029(3) 0.041(3) 0.007(3) 0.002(3) -0.004(3)
C10 0.020(4) 0.029(4) 0.026(3) 0.000(3) -0.003(3) 0.001(3)
C11 0.022(4) 0.032(4) 0.034(4) -0.006(3) 0.003(3) 0.008(3)
C12 0.026(4) 0.031(4) 0.033(4) -0.010(3) 0.003(3) 0.003(3)
C13 0.026(4) 0.030(4) 0.032(4) -0.004(3) 0.006(3) 0.002(3)
C100 0.025(4) 0.036(4) 0.062(5) -0.018(4) 0.018(4) 0.000(3)
C101 0.037(5) 0.040(5) 0.074(6) -0.010(4) 0.006(4) 0.008(4)
C102 0.034(5) 0.055(6) 0.089(7) -0.003(5) 0.022(5) 0.007(4)
C103 0.034(5) 0.065(6) 0.082(7) -0.018(5) 0.026(5) -0.020(4)
C104 0.050(6) 0.045(5) 0.052(5) -0.013(4) 0.027(4) -0.004(4)
C105 0.034(5) 0.039(4) 0.051(5) -0.014(4) 0.018(4) -0.003(4)
C106 0.050(5) 0.028(4) 0.042(4) -0.006(3) 0.020(4) -0.003(4)
C107 0.037(5) 0.032(4) 0.034(4) -0.003(3) 0.010(3) -0.004(3)
C108 0.034(4) 0.024(4) 0.040(4) 0.000(3) 0.006(3) 0.010(3)
C109 0.027(4) 0.024(4) 0.041(4) -0.003(3) 0.002(3) 0.005(3)
C110 0.028(4) 0.034(4) 0.039(4) -0.001(3) 0.009(3) 0.008(3)
C111 0.035(4) 0.032(4) 0.045(4) -0.002(3) 0.011(3) 0.000(3)
C112 0.041(5) 0.045(5) 0.043(4) -0.007(4) 0.017(4) 0.003(4)
C113 0.044(5) 0.035(4) 0.041(4) -0.011(3) 0.020(4) -0.002(4)
C114 0.056(5) 0.024(4) 0.035(4) -0.003(3) 0.018(4) 0.004(4)
C115 0.070(6) 0.036(4) 0.035(4) 0.002(3) 0.023(4) 0.009(4)
C116 0.077(7) 0.044(5) 0.026(4) 0.000(3) 0.013(4) 0.010(5)
C117 0.086(8) 0.042(5) 0.040(5) 0.001(4) 0.007(5) 0.030(5)
C118 0.054(5) 0.035(4) 0.041(4) -0.006(3) 0.011(4) 0.002(4)
C119 0.047(5) 0.031(4) 0.026(3) 0.001(3) 0.006(3) 0.010(3)
C120 0.028(4) 0.021(3) 0.027(3) 0.000(3) 0.004(3) 0.000(3)
C121 0.033(4) 0.022(3) 0.024(3) -0.001(3) 0.013(3) 0.002(3)
C122 0.037(4) 0.027(4) 0.030(4) 0.002(3) 0.018(3) 0.000(3)
C123 0.063(6) 0.023(4) 0.041(4) 0.001(3) 0.029(4) -0.001(4)
C124 0.044(5) 0.032(4) 0.041(4) 0.006(3) 0.021(4) 0.006(4)
C125 0.032(4) 0.032(4) 0.036(4) 0.006(3) 0.015(3) 0.008(3)
C126 0.031(4) 0.023(3) 0.028(3) 0.002(3) 0.016(3) 0.005(3)
C200 0.023(4) 0.038(4) 0.063(5) -0.020(4) 0.010(4) 0.000(3)
C201 0.033(5) 0.045(5) 0.068(6) -0.011(4) 0.018(4) 0.004(4)
C202 0.033(5) 0.048(5) 0.080(7) -0.018(5) 0.010(4) 0.002(4)
C203 0.033(5) 0.064(6) 0.071(6) -0.039(5) -0.008(4) 0.012(4)
C204 0.028(4) 0.053(6) 0.056(5) -0.029(4) -0.003(4) 0.009(4)
C205 0.029(4) 0.046(5) 0.044(4) -0.016(4) 0.004(4) 0.008(4)
C206 0.033(5) 0.061(6) 0.037(4) -0.010(4) 0.004(3) 0.009(4)
C207 0.052(6) 0.071(6) 0.038(4) 0.003(4) 0.017(4) -0.013(5)
C208 0.042(5) 0.053(5) 0.041(4) 0.009(4) 0.012(4) -0.005(4)
C209 0.019(4) 0.047(5) 0.056(5) 0.013(4) 0.007(3) -0.008(3)
C210 0.023(4) 0.050(5) 0.056(5) 0.025(4) 0.003(4) -0.009(4)
C211 0.047(5) 0.025(4) 0.057(5) 0.013(4) 0.002(4) 0.001(4)
C212 0.040(5) 0.032(4) 0.053(5) 0.011(4) 0.001(4) -0.012(4)
C213 0.025(4) 0.030(4) 0.046(4) -0.006(3) 0.000(3) 0.008(3)
C214 0.015(3) 0.040(4) 0.031(4) -0.008(3) 0.004(3) 0.005(3)
C215 0.039(5) 0.054(5) 0.039(4) -0.009(4) 0.001(4) 0.012(4)
C216 0.048(6) 0.075(6) 0.030(4) -0.002(4) 0.011(4) 0.002(5)
C217 0.027(4) 0.086(7) 0.044(5) 0.027(5) 0.008(4) -0.007(4)
C218 0.042(5) 0.050(5) 0.040(4) 0.009(4) -0.006(4) -0.013(4)
C219 0.027(4) 0.045(5) 0.033(4) 0.003(3) 0.009(3) -0.008(3)
C220 0.028(4) 0.031(4) 0.042(4) 0.014(3) -0.001(3) 0.000(3)
C221 0.024(4) 0.038(4) 0.034(4) 0.008(3) 0.005(3) 0.006(3)
C222 0.033(5) 0.049(5) 0.049(5) 0.015(4) 0.006(4) 0.007(4)
C223 0.030(5) 0.084(7) 0.073(6) 0.023(5) 0.012(4) 0.018(5)
C224 0.024(5) 0.088(7) 0.088(7) 0.040(6) 0.014(5) 0.003(5)
C225 0.026(4) 0.055(5) 0.067(5) 0.029(4) 0.012(4) -0.003(4)
C226 0.023(4) 0.040(4) 0.032(4) -0.001(3) -0.002(3) 0.001(3)
O1W 0.037(6) 0.046(7) 0.048(6) 0.009(6) 0.000(4) 0.028(6)
O2W 0.052(7) 0.023(5) 0.053(6) -0.007(4) -0.003(5) -0.004(5)

loop_
_atom_type_symbol
_atom_type_description
_atom_type_scat_dispersion_real
_atom_type_scat_dispersion_imag
_atom_type_scat_source
C C 0.0033 0.0016 'International Tables Vol C Tables 4.2.6.8 and 6.1.1.4'
H H 0.0000 0.0000 'International Tables Vol C Tables 4.2.6.8 and 6.1.1.4'
N N 0.0061 0.0033 'International Tables Vol C Tables 4.2.6.8 and 6.1.1.4'
O O 0.0106 0.0060 'International Tables Vol C Tables 4.2.6.8 and 6.1.1.4'
Zn Zn 0.2839 1.4301 'International Tables Vol C Tables 4.2.6.8 and 6.1.1.4'

loop_
_geom_angle_atom_site_label_1
_geom_angle_atom_site_label_2
_geom_angle_atom_site_label_3
_geom_angle
O11 Zn11 O103 104.64(19)
O11 Zn11 O101 102.3(2)
O103 Zn11 O101 91.0(2)
O11 Zn11 N101 107.8(2)
O103 Zn11 N101 146.5(2)
O101 Zn11 N101 90.3(2)
O11 Zn11 N103 99.83(19)
O103 Zn11 N103 86.63(19)
O101 Zn11 N103 157.6(2)
N101 Zn11 N103 79.7(2)
O103 Zn12 O12 109.69(19)
O103 Zn12 O102 90.45(19)
O12 Zn12 O102 104.6(2)
O103 Zn12 N102 136.1(2)
O12 Zn12 N102 111.6(2)
O102 Zn12 N102 93.1(2)
O103 Zn12 N104 83.87(18)
O12 Zn12 N104 94.98(19)
O102 Zn12 N104 160.4(2)
N102 Zn12 N104 78.4(2)
O21 Zn21 O203 111.87(18)
O21 Zn21 N201 109.4(2)
O203 Zn21 N201 136.8(2)
O21 Zn21 O201 104.3(2)
O203 Zn21 O201 91.21(19)
N201 Zn21 O201 90.8(2)
O21 Zn21 N203 93.3(2)
O203 Zn21 N203 85.8(2)
N201 Zn21 N203 79.5(2)
O201 Zn21 N203 162.0(2)
O203 Zn22 O22 105.80(19)
O203 Zn22 O202 95.6(2)
O22 Zn22 O202 100.4(2)
O203 Zn22 N202 137.4(2)
O22 Zn22 N202 113.6(2)
O202 Zn22 N202 92.7(2)
O203 Zn22 N204 82.97(18)
O22 Zn22 N204 94.9(2)
O202 Zn22 N204 164.5(2)
N202 Zn22 N204 78.3(2)
C10 O11 Zn11 135.5(4)
C10 O12 Zn12 128.8(4)
C13 O21 Zn21 127.3(4)
C13 O22 Zn22 135.4(5)
C100 O101 Zn11 127.2(5)
C119 O102 Zn12 126.4(5)
C126 O103 Zn11 115.5(4)
C126 O103 Zn12 114.4(4)
Zn11 O103 Zn12 111.1(2)
C200 O201 Zn21 127.9(5)
C219 O202 Zn22 126.3(4)
C226 O203 Zn22 113.6(4)
C226 O203 Zn21 117.9(4)
Zn22 O203 Zn21 110.4(2)
C106 N101 C107 120.5(6)
C106 N101 Zn11 124.1(5)
C107 N101 Zn11 115.2(4)
C113 N102 C112 118.7(7)
C113 N102 Zn12 125.2(6)
C112 N102 Zn12 115.7(4)
C108 N103 C120 112.2(5)
C108 N103 C109 112.4(5)
C120 N103 C109 102.6(5)
C108 N103 Zn11 102.9(4)
C120 N103 Zn11 113.9(4)
C109 N103 Zn11 113.1(4)
C111 N104 C120 113.3(5)
C111 N104 C110 110.7(6)
C120 N104 C110 103.2(5)
C111 N104 Zn12 102.8(4)
C120 N104 Zn12 113.4(4)
C110 N104 Zn12 113.8(4)
C206 N201 C207 119.1(7)
C206 N201 Zn21 126.0(6)
C207 N201 Zn21 114.8(5)
C213 N202 C212 118.2(6)
C213 N202 Zn22 124.6(5)
C212 N202 Zn22 117.2(5)
C209 N203 C220 103.1(6)
C209 N203 C208 112.8(6)
C220 N203 C208 111.4(6)
C209 N203 Zn21 114.0(5)
C220 N203 Zn21 113.1(4)
C208 N203 Zn21 102.8(4)
C220 N204 C211 111.5(6)
C220 N204 C210 103.9(5)
C211 N204 C210 114.5(6)
C220 N204 Zn22 113.9(4)
C211 N204 Zn22 100.7(4)
C210 N204 Zn22 112.8(4)
O11 C10 O12 124.9(6)
O11 C10 C11 116.8(6)
O12 C10 C11 118.3(6)
C10 C11 C12 116.6(6)
C10 C11 H11A 108.1
C12 C11 H11A 108.1
C10 C11 H11B 108.1
C12 C11 H11B 108.1
H11A C11 H11B 107.3
C13 C12 C11 116.6(5)
C13 C12 H12A 108.1
C11 C12 H12A 108.1
C13 C12 H12B 108.1
C11 C12 H12B 108.1
H12A C12 H12B 107.3
O22 C13 O21 125.4(7)
O22 C13 C12 114.2(6)
O21 C13 C12 120.3(6)
O101 C100 C105 123.3(7)
O101 C100 C101 120.0(8)
C105 C100 C101 116.7(8)
C102 C101 C100 123.0(9)
C102 C101 H101 118.5
C100 C101 H101 118.5
C101 C102 C103 121.0(9)
C101 C102 H102 119.5
C103 C102 H102 119.5
C102 C103 C104 119.5(8)
C102 C103 H103 120.3
C104 C103 H103 120.3
C103 C104 C105 120.7(8)
C103 C104 H104 119.7
C105 C104 H104 119.7
C106 C105 C100 124.7(7)
C106 C105 C104 116.2(8)
C100 C105 C104 119.1(8)
N101 C106 C105 126.6(7)
N101 C106 H106 116.7
C105 C106 H106 116.7
N101 C107 C108 107.1(6)
N101 C107 H10A 110.3
C108 C107 H10A 110.3
N101 C107 H10B 110.3
C108 C107 H10B 110.3
H10A C107 H10B 108.5
N103 C108 C107 108.9(6)
N103 C108 H10C 109.9
C107 C108 H10C 109.9
N103 C108 H10D 109.9
C107 C108 H10D 109.9
H10C C108 H10D 108.3
N103 C109 C110 106.0(5)
N103 C109 H10E 110.5
C110 C109 H10E 110.5
N103 C109 H10F 110.5
C110 C109 H10F 110.5
H10E C109 H10F 108.7
N104 C110 C109 104.5(5)
N104 C110 H11C 110.8
C109 C110 H11C 110.8
N104 C110 H11D 110.8
C109 C110 H11D 110.8
H11C C110 H11D 108.9
N104 C111 C112 110.1(6)
N104 C111 H11E 109.6
C112 C111 H11E 109.6
N104 C111 H11F 109.6
C112 C111 H11F 109.6
H11E C111 H11F 108.1
N102 C112 C111 109.3(6)
N102 C112 H11G 109.8
C111 C112 H11G 109.8
N102 C112 H11H 109.8
C111 C112 H11H 109.8
H11G C112 H11H 108.3
N102 C113 C114 126.2(7)
N102 C113 H113 116.9
C114 C113 H113 116.9
C115 C114 C119 118.7(7)
C115 C114 C113 116.3(7)
C119 C114 C113 124.7(6)
C116 C115 C114 122.3(8)
C116 C115 H115 118.9
C114 C115 H115 118.9
C115 C116 C117 119.4(8)
C115 C116 H116 120.3
C117 C116 H116 120.3
C118 C117 C116 119.6(8)
C118 C117 H117 120.2
C116 C117 H117 120.2
C117 C118 C119 122.9(8)
C117 C118 H118 118.6
C119 C118 H118 118.6
O102 C119 C118 119.4(7)
O102 C119 C114 123.6(7)
C118 C119 C114 117.0(7)
N104 C120 N103 102.3(5)
N104 C120 C121 112.4(5)
N103 C120 C121 112.7(5)
N104 C120 H120 109.7
N103 C120 H120 109.7
C121 C120 H120 109.7
C126 C121 C122 118.6(6)
C126 C121 C120 121.6(6)
C122 C121 C120 119.6(6)
C123 C122 C121 120.1(7)
C123 C122 H122 120.0
C121 C122 H122 120.0
C124 C123 C122 120.1(7)
C124 C123 H123 119.9
C122 C123 H123 119.9
C125 C124 C123 119.6(7)
C125 C124 H124 120.2
C123 C124 H124 120.2
C124 C125 C126 121.0(7)
C124 C125 H125 119.5
C126 C125 H125 119.5
O103 C126 C121 120.1(6)
O103 C126 C125 119.3(6)
C121 C126 C125 120.5(6)
O201 C200 C201 117.4(8)
O201 C200 C205 124.0(7)
C201 C200 C205 118.6(7)
C202 C201 C200 119.4(8)
C202 C201 H201 120.3
C200 C201 H201 120.3
C203 C202 C201 121.8(9)
C203 C202 H202 119.1
C201 C202 H202 119.1
C204 C203 C202 118.9(8)
C204 C203 H203 120.5
C202 C203 H203 120.5
C203 C204 C205 123.4(9)
C203 C204 H204 118.3
C205 C204 H204 118.3
C206 C205 C200 124.5(7)
C206 C205 C204 117.6(7)
C200 C205 C204 117.8(8)
N201 C206 C205 126.8(7)
N201 C206 H206 116.6
C205 C206 H206 116.6
N201 C207 C208 110.0(6)
N201 C207 H20A 109.7
C208 C207 H20A 109.7
N201 C207 H20B 109.7
C208 C207 H20B 109.7
H20A C207 H20B 108.2
N203 C208 C207 108.8(7)
N203 C208 H20C 109.9
C207 C208 H20C 109.9
N203 C208 H20D 109.9
C207 C208 H20D 109.9
H20C C208 H20D 108.3
N203 C209 C210 103.7(6)
N203 C209 H20E 111.0
C210 C209 H20E 111.0
N203 C209 H20F 111.0
C210 C209 H20F 111.0
H20E C209 H20F 109.0
N204 C210 C209 105.7(6)
N204 C210 H21A 110.6
C209 C210 H21A 110.6
N204 C210 H21B 110.6
C209 C210 H21B 110.6
H21A C210 H21B 108.7
N204 C211 C212 110.6(6)
N204 C211 H21C 109.5
C212 C211 H21C 109.5
N204 C211 H21D 109.5
C212 C211 H21D 109.5
H21C C211 H21D 108.1
N202 C212 C211 108.9(6)
N202 C212 H21E 109.9
C211 C212 H21E 109.9
N202 C212 H21F 109.9
C211 C212 H21F 109.9
H21E C212 H21F 108.3
N202 C213 C214 126.4(6)
N202 C213 H213 116.8
C214 C213 H213 116.8
C215 C214 C219 119.4(7)
C215 C214 C213 116.3(7)
C219 C214 C213 124.2(6)
C216 C215 C214 122.3(8)
C216 C215 H215 118.9
C214 C215 H215 118.9
C217 C216 C215 119.0(7)
C217 C216 H216 120.5
C215 C216 H216 120.5
C216 C217 C218 121.7(8)
C216 C217 H217 119.2
C218 C217 H217 119.2
C217 C218 C219 121.4(8)
C217 C218 H218 119.3
C219 C218 H218 119.3
O202 C219 C214 125.0(6)
O202 C219 C218 118.6(7)
C214 C219 C218 116.1(7)
N204 C220 N203 101.8(5)
N204 C220 C221 112.8(6)
N203 C220 C221 114.2(6)
N204 C220 H220 109.3
N203 C220 H220 109.3
C221 C220 H220 109.3
C221 C222 C223 119.6(8)
C221 C222 H222 120.2
C223 C222 H222 120.2
C222 C221 C226 119.7(7)
C222 C221 C220 120.0(7)
C226 C221 C220 120.1(6)
C224 C223 C222 119.8(8)
C224 C223 H223 120.1
C222 C223 H223 120.1
C224 C225 C226 121.0(7)
C224 C225 H225 119.5
C226 C225 H225 119.5
C225 C224 C223 120.3(8)
C225 C224 H224 119.9
C223 C224 H224 119.9
O203 C226 C225 119.5(7)
O203 C226 C221 121.0(6)
C225 C226 C221 119.5(7)
H1W1 O1W H2W1 86.7
H3W1 O1W H4W1 135.3
H3W1 O1WA H4W1 87.2
H1W2 O2W H2W2 98.4
H3W2 O2WA H4W2 94.5
C1S O1S H1S 109.5
O1S C1S H1S1 109.5
O1S C1S H1S2 109.5
H1S1 C1S H1S2 109.5
O1S C1S H1S3 109.5
H1S1 C1S H1S3 109.5
H1S2 C1S H1S3 109.5
C2S O2S H2S 109.5
O2S C2S H2S1 109.5
O2S C2S H2S2 109.5
H2S1 C2S H2S2 109.5
O2S C2S H2S3 109.5
H2S1 C2S H2S3 109.5
H2S2 C2S H2S3 109.5
N1S C10S C11S 175.2(18)
C10S C11S H11I 109.5
C10S C11S H11J 109.5
H11I C11S H11J 109.5
C10S C11S H11K 109.5
H11I C11S H11K 109.5
H11J C11S H11K 109.5
H1W4 O4W H2W4 111.9
H12C O12W H12D 87.6

loop_
_geom_bond_atom_site_label_1
_geom_bond_atom_site_label_2
_geom_bond_distance
Zn11 O11 1.970(4)
Zn11 O103 1.970(4)
Zn11 O101 1.990(5)
Zn11 N101 2.017(5)
Zn11 N103 2.287(6)
Zn12 O103 1.987(4)
Zn12 O12 1.989(5)
Zn12 O102 1.993(5)
Zn12 N102 1.997(6)
Zn12 N104 2.403(6)
Zn21 O21 1.980(5)
Zn21 O203 1.991(5)
Zn21 N201 2.008(6)
Zn21 O201 2.012(5)
Zn21 N203 2.378(6)
Zn22 O203 1.960(5)
Zn22 O22 1.977(5)
Zn22 O202 1.985(5)
Zn22 N202 2.000(5)
Zn22 N204 2.459(5)
O11 C10 1.255(8)
O12 C10 1.263(8)
O21 C13 1.259(8)
O22 C13 1.254(8)
O101 C100 1.312(9)
O102 C119 1.309(8)
O103 C126 1.357(8)
O201 C200 1.292(9)
O202 C219 1.305(8)
O203 C226 1.374(8)
N101 C106 1.314(9)
N101 C107 1.490(9)
N102 C113 1.277(9)
N102 C112 1.471(10)
N103 C108 1.485(8)
N103 C120 1.493(8)
N103 C109 1.505(8)
N104 C111 1.475(9)
N104 C120 1.477(8)
N104 C110 1.491(8)
N201 C206 1.286(10)
N201 C207 1.482(10)
N202 C213 1.297(9)
N202 C212 1.470(9)
N203 C209 1.487(9)
N203 C220 1.492(9)
N203 C208 1.497(9)
N204 C220 1.463(9)
N204 C211 1.487(9)
N204 C210 1.490(9)
C10 C11 1.500(9)
C11 C12 1.516(9)
C11 H11A 0.9900
C11 H11B 0.9900
C12 C13 1.504(9)
C12 H12A 0.9900
C12 H12B 0.9900
C100 C105 1.413(11)
C100 C101 1.415(11)
C101 C102 1.348(12)
C101 H101 0.9500
C102 C103 1.371(13)
C102 H102 0.9500
C103 C104 1.381(12)
C103 H103 0.9500
C104 C105 1.434(11)
C104 H104 0.9500
C105 C106 1.413(11)
C106 H106 0.9500
C107 C108 1.501(10)
C107 H10A 0.9900
C107 H10B 0.9900
C108 H10C 0.9900
C108 H10D 0.9900
C109 C110 1.522(10)
C109 H10E 0.9900
C109 H10F 0.9900
C110 H11C 0.9900
C110 H11D 0.9900
C111 C112 1.494(10)
C111 H11E 0.9900
C111 H11F 0.9900
C112 H11G 0.9900
C112 H11H 0.9900
C113 C114 1.458(11)
C113 H113 0.9500
C114 C115 1.426(10)
C114 C119 1.438(11)
C115 C116 1.347(12)
C115 H115 0.9500
C116 C117 1.410(13)
C116 H116 0.9500
C117 C118 1.383(11)
C117 H117 0.9500
C118 C119 1.394(11)
C118 H118 0.9500
C120 C121 1.509(9)
C120 H120 1.0000
C121 C126 1.370(9)
C121 C122 1.420(9)
C122 C123 1.403(10)
C122 H122 0.9500
C123 C124 1.377(11)
C123 H123 0.9500
C124 C125 1.376(10)
C124 H124 0.9500
C125 C126 1.402(9)
C125 H125 0.9500
C200 C201 1.418(11)
C200 C205 1.430(11)
C201 C202 1.412(12)
C201 H201 0.9500
C202 C203 1.394(13)
C202 H202 0.9500
C203 C204 1.331(13)
C203 H203 0.9500
C204 C205 1.439(11)
C204 H204 0.9500
C205 C206 1.418(11)
C206 H206 0.9500
C207 C208 1.505(12)
C207 H20A 0.9900
C207 H20B 0.9900
C208 H20C 0.9900
C208 H20D 0.9900
C209 C210 1.533(11)
C209 H20E 0.9900
C209 H20F 0.9900
C210 H21A 0.9900
C210 H21B 0.9900
C211 C212 1.516(11)
C211 H21C 0.9900
C211 H21D 0.9900
C212 H21E 0.9900
C212 H21F 0.9900
C213 C214 1.443(10)
C213 H213 0.9500
C214 C215 1.410(10)
C214 C219 1.410(10)
C215 C216 1.368(12)
C215 H215 0.9500
C216 C217 1.351(13)
C216 H216 0.9500
C217 C218 1.374(11)
C217 H217 0.9500
C218 C219 1.439(10)
C218 H218 0.9500
C220 C221 1.513(10)
C220 H220 1.0000
C221 C226 1.411(10)
C222 C221 1.386(10)
C222 C223 1.419(12)
C222 H222 0.9500
C223 C224 1.390(13)
C223 H223 0.9500
C224 H224 0.9500
C225 C224 1.368(12)
C225 C226 1.395(10)
C225 H225 0.9500
O1W H1W1 0.9152
O1W H2W1 0.8316
O1WA H3W1 0.7338
O1WA H4W1 1.0050
O2W H1W2 0.7476
O2W H2W2 0.9826
O2WA H3W2 0.8706
O2WA H4W2 1.0534
O1S C1S 1.33(4)
O1S H1S 0.8400
C1S H1S1 0.9800
C1S H1S2 0.9800
C1S H1S3 0.9800
O2S C2S 1.489(15)
O2S H2S 0.8400
C2S H2S1 0.9800
C2S H2S2 0.9800
C2S H2S3 0.9800
N1S C10S 1.032(16)
C10S C11S 1.290(19)
C11S H11I 0.9800
C11S H11J 0.9800
C11S H11K 0.9800
O4W H1W4 1.0022
O4W H2W4 0.8772
O9W H12C 0.7200
O12W H12C 0.8571
O12W H12D 0.8371

loop_
_geom_hbond_atom_site_label_D
_geom_hbond_atom_site_label_H
_geom_hbond_atom_site_label_A
_geom_hbond_distance_DH
_geom_hbond_distance_HA
_geom_hbond_distance_DA
_geom_hbond_angle_DHA
_geom_hbond_site_symmetry_A
O1W H2W1 O101 0.83 2.14 2.932(12) 159 .
O1W H2W1 O103 0.83 2.40 2.943(11) 124 .
O1W H1W1 O102 0.92 1.83 2.717(12) 162 .
O1WA H3W1 O101 0.73 2.12 2.692(19) 135 .
O1WA H3W1 O103 0.73 2.52 3.14(2) 143 .
O1WA H4W1 O1S 1.01 2.19 2.82(4) 119 .
O1WA H4W1 O6W 1.01 2.61 3.61(3) 171 .
O2W H2W2 O201 0.98 1.83 2.798(11) 167 .
O2W H1W2 O202 0.75 2.02 2.746(10) 166 .
O2WA H4W2 O201 1.05 1.81 2.73(2) 144 .
O2WA H3W2 O202 0.87 1.97 2.84(2) 177 .
O1S H1S O1W 0.84 1.76 2.59(3) 169 .
O1S H1S O1WA 0.84 1.99 2.82(4) 173 .
O2S H2S O2W 0.84 1.82 2.650(16) 170 .
O4W H1W4 O6W 1.00 1.90 2.82(3) 152 3_666
O4W H2W4 O2S 0.88 1.94 2.821(16) 178 .
O12W H12C O3W 0.86 2.48 3.23(4) 146 1_655
O12W H12D O7W 0.84 2.05 2.89(3) 177 4_565

loop_
_geom_torsion_atom_site_label_1
_geom_torsion_atom_site_label_2
_geom_torsion_atom_site_label_3
_geom_torsion_atom_site_label_4
_geom_torsion
O103 Zn11 O11 C10 26.1(7)
O101 Zn11 O11 C10 120.5(6)
N101 Zn11 O11 C10 -145.2(6)
N103 Zn11 O11 C10 -62.9(6)
O103 Zn12 O12 C10 -4.6(6)
O102 Zn12 O12 C10 -100.4(6)
N102 Zn12 O12 C10 160.1(5)
N104 Zn12 O12 C10 80.6(6)
O203 Zn21 O21 C13 5.5(6)
N201 Zn21 O21 C13 -161.3(6)
O201 Zn21 O21 C13 102.7(6)
N203 Zn21 O21 C13 -81.3(6)
O203 Zn22 O22 C13 -23.8(7)
O202 Zn22 O22 C13 -122.7(7)
N202 Zn22 O22 C13 139.7(7)
N204 Zn22 O22 C13 60.3(7)
O11 Zn11 O101 C100 87.3(6)
O103 Zn11 O101 C100 -167.5(6)
N101 Zn11 O101 C100 -21.0(6)
N103 Zn11 O101 C100 -83.9(8)
O103 Zn12 O102 C119 127.9(5)
O12 Zn12 O102 C119 -121.6(5)
N102 Zn12 O102 C119 -8.3(6)
N104 Zn12 O102 C119 55.2(9)
O11 Zn11 O103 C126 -155.2(4)
O101 Zn11 O103 C126 101.8(4)
N101 Zn11 O103 C126 9.7(7)
N103 Zn11 O103 C126 -55.9(4)
O11 Zn11 O103 Zn12 -22.8(3)
O101 Zn11 O103 Zn12 -125.8(2)
N101 Zn11 O103 Zn12 142.1(3)
N103 Zn11 O103 Zn12 76.5(2)
O12 Zn12 O103 C126 150.1(4)
O102 Zn12 O103 C126 -104.2(4)
N102 Zn12 O103 C126 -9.2(6)
N104 Zn12 O103 C126 57.0(4)
O12 Zn12 O103 Zn11 17.2(3)
O102 Zn12 O103 Zn11 122.8(2)
N102 Zn12 O103 Zn11 -142.2(3)
N104 Zn12 O103 Zn11 -76.0(2)
O21 Zn21 O201 C200 111.0(6)
O203 Zn21 O201 C200 -136.0(6)
N201 Zn21 O201 C200 0.8(6)
N203 Zn21 O201 C200 -56.1(10)
O203 Zn22 O202 C219 142.4(6)
O22 Zn22 O202 C219 -110.3(6)
N202 Zn22 O202 C219 4.2(7)
N204 Zn22 O202 C219 58.4(11)
O22 Zn22 O203 C226 151.6(4)
O202 Zn22 O203 C226 -105.9(4)
N202 Zn22 O203 C226 -5.6(6)
N204 Zn22 O203 C226 58.5(4)
O22 Zn22 O203 Zn21 16.5(3)
O202 Zn22 O203 Zn21 119.0(2)
N202 Zn22 O203 Zn21 -140.7(3)
N204 Zn22 O203 Zn21 -76.5(2)
O21 Zn21 O203 C226 -144.8(5)
N201 Zn21 O203 C226 16.8(6)
O201 Zn21 O203 C226 109.3(5)
N203 Zn21 O203 C226 -53.0(5)
O21 Zn21 O203 Zn22 -11.9(3)
N201 Zn21 O203 Zn22 149.7(3)
O201 Zn21 O203 Zn22 -117.8(2)
N203 Zn21 O203 Zn22 79.9(2)
O11 Zn11 N101 C106 -86.0(6)
O103 Zn11 N101 C106 109.3(6)
O101 Zn11 N101 C106 17.0(6)
N103 Zn11 N101 C106 176.8(6)
O11 Zn11 N101 C107 89.2(5)
O103 Zn11 N101 C107 -75.5(6)
O101 Zn11 N101 C107 -167.8(5)
N103 Zn11 N101 C107 -7.9(4)
O103 Zn12 N102 C113 -89.2(6)
O12 Zn12 N102 C113 111.7(6)
O102 Zn12 N102 C113 4.7(6)
N104 Zn12 N102 C113 -157.5(6)
O103 Zn12 N102 C112 83.9(5)
O12 Zn12 N102 C112 -75.2(5)
O102 Zn12 N102 C112 177.8(5)
N104 Zn12 N102 C112 15.6(5)
O11 Zn11 N103 C108 -128.0(4)
O103 Zn11 N103 C108 127.8(4)
O101 Zn11 N103 C108 43.3(7)
N101 Zn11 N103 C108 -21.5(4)
O11 Zn11 N103 C120 110.3(4)
O103 Zn11 N103 C120 6.0(4)
O101 Zn11 N103 C120 -78.5(7)
N101 Zn11 N103 C120 -143.3(4)
O11 Zn11 N103 C109 -6.4(4)
O103 Zn11 N103 C109 -110.7(4)
O101 Zn11 N103 C109 164.8(5)
N101 Zn11 N103 C109 100.1(4)
O103 Zn12 N104 C111 -126.3(4)
O12 Zn12 N104 C111 124.3(4)
O102 Zn12 N104 C111 -52.5(8)
N102 Zn12 N104 C111 13.2(4)
O103 Zn12 N104 C120 -3.7(4)
O12 Zn12 N104 C120 -113.0(4)
O102 Zn12 N104 C120 70.2(7)
N102 Zn12 N104 C120 135.9(4)
O103 Zn12 N104 C110 113.9(4)
O12 Zn12 N104 C110 4.5(4)
O102 Zn12 N104 C110 -172.3(5)
N102 Zn12 N104 C110 -106.6(4)
O21 Zn21 N201 C206 -106.8(7)
O203 Zn21 N201 C206 91.3(7)
O201 Zn21 N201 C206 -1.3(7)
N203 Zn21 N201 C206 163.4(7)
O21 Zn21 N201 C207 77.1(6)
O203 Zn21 N201 C207 -84.8(6)
O201 Zn21 N201 C207 -177.4(6)
N203 Zn21 N201 C207 -12.7(5)
O203 Zn22 N202 C213 -98.2(6)
O22 Zn22 N202 C213 105.7(6)
O202 Zn22 N202 C213 3.2(6)
N204 Zn22 N202 C213 -164.0(6)
O203 Zn22 N202 C212 78.8(6)
O22 Zn22 N202 C212 -77.2(5)
O202 Zn22 N202 C212 -179.8(5)
N204 Zn22 N202 C212 13.0(5)
O21 Zn21 N203 C209 -2.8(5)
O203 Zn21 N203 C209 -114.5(5)
N201 Zn21 N203 C209 106.3(5)
O201 Zn21 N203 C209 164.6(6)
O21 Zn21 N203 C220 114.5(4)
O203 Zn21 N203 C220 2.8(4)
N201 Zn21 N203 C220 -136.4(5)
O201 Zn21 N203 C220 -78.1(8)
O21 Zn21 N203 C208 -125.3(4)
O203 Zn21 N203 C208 123.0(5)
N201 Zn21 N203 C208 -16.2(5)
O201 Zn21 N203 C208 42.2(9)
O203 Zn22 N204 C220 -6.0(5)
O22 Zn22 N204 C220 -111.3(5)
O202 Zn22 N204 C220 79.8(9)
N202 Zn22 N204 C220 135.6(5)
O203 Zn22 N204 C211 -125.4(4)
O22 Zn22 N204 C211 129.2(4)
O202 Zn22 N204 C211 -39.7(10)
N202 Zn22 N204 C211 16.1(4)
O203 Zn22 N204 C210 112.1(5)
O22 Zn22 N204 C210 6.8(5)
O202 Zn22 N204 C210 -162.1(7)
N202 Zn22 N204 C210 -106.3(5)
Zn11 O11 C10 O12 -14.0(11)
Zn11 O11 C10 C11 166.5(5)
Zn12 O12 C10 O11 0.9(10)
Zn12 O12 C10 C11 -179.6(4)
O11 C10 C11 C12 173.3(6)
O12 C10 C11 C12 -6.2(9)
C10 C11 C12 C13 86.8(8)
Zn22 O22 C13 O21 18.4(11)
Zn22 O22 C13 C12 -161.0(5)
Zn21 O21 C13 O22 -7.0(10)
Zn21 O21 C13 C12 172.4(5)
C11 C12 C13 O22 170.6(6)
C11 C12 C13 O21 -8.8(10)
Zn11 O101 C100 C105 14.9(10)
Zn11 O101 C100 C101 -165.7(5)
O101 C100 C101 C102 179.6(7)
C105 C100 C101 C102 -1.0(12)
C100 C101 C102 C103 -0.6(14)
C101 C102 C103 C104 2.3(14)
C102 C103 C104 C105 -2.4(13)
O101 C100 C105 C106 2.6(12)
C101 C100 C105 C106 -176.8(7)
O101 C100 C105 C104 -179.7(7)
C101 C100 C105 C104 0.9(10)
C103 C104 C105 C106 178.6(7)
C103 C104 C105 C100 0.8(11)
C107 N101 C106 C105 177.3(7)
Zn11 N101 C106 C105 -7.7(10)
C100 C105 C106 N101 -6.2(12)
C104 C105 C106 N101 176.1(7)
C106 N101 C107 C108 -148.4(6)
Zn11 N101 C107 C108 36.2(6)
C120 N103 C108 C107 170.1(6)
C109 N103 C108 C107 -74.9(7)
Zn11 N103 C108 C107 47.1(6)
N101 C107 C108 N103 -56.4(7)
C108 N103 C109 C110 -143.9(6)
C120 N103 C109 C110 -23.1(7)
Zn11 N103 C109 C110 100.0(5)
C111 N104 C110 C109 152.2(6)
C120 N104 C110 C109 30.7(7)
Zn12 N104 C110 C109 -92.6(5)
N103 C109 C110 N104 -4.4(7)
C120 N104 C111 C112 -161.5(6)
C110 N104 C111 C112 83.1(7)
Zn12 N104 C111 C112 -38.8(6)
C113 N102 C112 C111 130.6(7)
Zn12 N102 C112 C111 -42.9(7)
N104 C111 C112 N102 55.2(8)
C112 N102 C113 C114 -176.0(6)
Zn12 N102 C113 C114 -3.1(10)
N102 C113 C114 C115 177.7(7)
N102 C113 C114 C119 2.8(11)
C119 C114 C115 C116 -0.2(11)
C113 C114 C115 C116 -175.4(7)
C114 C115 C116 C117 1.4(12)
C115 C116 C117 C118 -1.8(12)
C116 C117 C118 C119 1.1(12)
Zn12 O102 C119 C118 -170.7(5)
Zn12 O102 C119 C114 10.2(10)
C117 C118 C119 O102 -179.2(7)
C117 C118 C119 C114 0.0(11)
C115 C114 C119 O102 178.7(6)
C113 C114 C119 O102 -6.6(11)
C115 C114 C119 C118 -0.5(10)
C113 C114 C119 C118 174.3(7)
C111 N104 C120 N103 -165.6(5)
C110 N104 C120 N103 -45.8(6)
Zn12 N104 C120 N103 77.7(5)
C111 N104 C120 C121 73.2(7)
C110 N104 C120 C121 -167.1(6)
Zn12 N104 C120 C121 -43.5(6)
C108 N103 C120 N104 163.4(5)
C109 N103 C120 N104 42.4(6)
Zn11 N103 C120 N104 -80.2(5)
C108 N103 C120 C121 -75.6(7)
C109 N103 C120 C121 163.5(5)
Zn11 N103 C120 C121 40.8(6)
N104 C120 C121 C126 56.7(8)
N103 C120 C121 C126 -58.4(8)
N104 C120 C121 C122 -118.4(6)
N103 C120 C121 C122 126.5(6)
C126 C121 C122 C123 0.0(9)
C120 C121 C122 C123 175.4(6)
C121 C122 C123 C124 1.9(10)
C122 C123 C124 C125 -1.5(10)
C123 C124 C125 C126 -0.7(10)
Zn11 O103 C126 C121 61.5(7)
Zn12 O103 C126 C121 -69.4(6)
Zn11 O103 C126 C125 -117.5(5)
Zn12 O103 C126 C125 111.6(6)
C122 C121 C126 O103 178.7(5)
C120 C121 C126 O103 3.5(9)
C122 C121 C126 C125 -2.3(9)
C120 C121 C126 C125 -177.5(6)
C124 C125 C126 O103 -178.3(6)
C124 C125 C126 C121 2.6(10)
Zn21 O201 C200 C201 179.9(5)
Zn21 O201 C200 C205 0.1(11)
O201 C200 C201 C202 178.5(7)
C205 C200 C201 C202 -1.8(11)
C200 C201 C202 C203 0.7(12)
C201 C202 C203 C204 0.4(13)
C202 C203 C204 C205 -0.3(13)
O201 C200 C205 C206 -1.0(12)
C201 C200 C205 C206 179.3(7)
O201 C200 C205 C204 -178.5(7)
C201 C200 C205 C204 1.8(11)
C203 C204 C205 C206 -178.5(8)
C203 C204 C205 C200 -0.8(12)
C207 N201 C206 C205 177.0(8)
Zn21 N201 C206 C205 1.0(12)
C200 C205 C206 N201 0.3(13)
C204 C205 C206 N201 177.8(8)
C206 N201 C207 C208 -135.6(8)
Zn21 N201 C207 C208 40.8(8)
C209 N203 C208 C207 -82.2(8)
C220 N203 C208 C207 162.5(6)
Zn21 N203 C208 C207 41.1(7)
N201 C207 C208 N203 -55.7(9)
C220 N203 C209 C210 -31.0(7)
C208 N203 C209 C210 -151.3(6)
Zn21 N203 C209 C210 91.9(6)
C220 N204 C210 C209 23.4(7)
C211 N204 C210 C209 145.3(6)
Zn22 N204 C210 C209 -100.4(5)
N203 C209 C210 N204 5.0(7)
C220 N204 C211 C212 -162.5(6)
C210 N204 C211 C212 79.9(8)
Zn22 N204 C211 C212 -41.4(7)
C213 N202 C212 C211 136.6(7)
Zn22 N202 C212 C211 -40.7(8)
N204 C211 C212 N202 56.3(9)
C212 N202 C213 C214 176.7(7)
Zn22 N202 C213 C214 -6.2(10)
N202 C213 C214 C215 -177.2(7)
N202 C213 C214 C219 1.9(11)
C219 C214 C215 C216 -1.0(11)
C213 C214 C215 C216 178.1(7)
C214 C215 C216 C217 1.8(13)
C215 C216 C217 C218 -2.1(13)
C216 C217 C218 C219 1.7(13)
Zn22 O202 C219 C214 -9.2(11)
Zn22 O202 C219 C218 176.1(5)
C215 C214 C219 O202 -174.4(7)
C213 C214 C219 O202 6.6(12)
C215 C214 C219 C218 0.5(10)
C213 C214 C219 C218 -178.6(7)
C217 C218 C219 O202 174.4(7)
C217 C218 C219 C214 -0.8(11)
C211 N204 C220 N203 -166.6(5)
C210 N204 C220 N203 -42.8(6)
Zn22 N204 C220 N203 80.3(5)
C211 N204 C220 C221 70.7(7)
C210 N204 C220 C221 -165.6(6)
Zn22 N204 C220 C221 -42.5(7)
C209 N203 C220 N204 46.3(6)
C208 N203 C220 N204 167.5(5)
Zn21 N203 C220 N204 -77.2(5)
C209 N203 C220 C221 168.1(6)
C208 N203 C220 C221 -70.7(7)
Zn21 N203 C220 C221 44.5(7)
C223 C222 C221 C226 0.7(12)
C223 C222 C221 C220 175.2(8)
N204 C220 C221 C222 -118.8(7)
N203 C220 C221 C222 125.7(7)
N204 C220 C221 C226 55.7(9)
N203 C220 C221 C226 -59.8(8)
C221 C222 C223 C224 -1.1(14)
C226 C225 C224 C223 -0.6(16)
C222 C223 C224 C225 1.1(16)
Zn22 O203 C226 C225 107.2(7)
Zn21 O203 C226 C225 -121.3(6)
Zn22 O203 C226 C221 -71.5(7)
Zn21 O203 C226 C221 60.0(8)
C224 C225 C226 O203 -178.7(8)
C224 C225 C226 C221 0.1(13)
C222 C221 C226 O203 178.6(6)
C220 C221 C226 O203 4.0(10)
C222 C221 C226 C225 -0.1(11)
C220 C221 C226 C225 -174.7(7)
